data_4346385
loop_
_publ_author_name
'Wang, Denan'
'Lindeman, Sergey V.'
'Fiedler, Adam T.'

_publ_section_title
;
 Bimetallic Complexes Supported by a Redox-Active Ligand with Fused
 Pincer-Type Coordination Sites.
;
_journal_issue 17
_journal_name_full 'Inorganic chemistry'
_journal_page_first 8744
_journal_page_last 8754
_journal_paper_doi 10.1021/acs.inorgchem.5b01380
_journal_volume 54
_journal_year 2015
_chemical_formula_moiety 'C64 H66 Br4 Co2 N7 O4, Cl O4, 2(C H2 Cl2)'
_chemical_formula_sum 'C66 H70 Br4 Cl5 Co2 N7 O8'
_chemical_formula_weight 1704.04
_space_group_crystal_system triclinic
_space_group_IT_number 2
_space_group_name_Hall '-P 1'
_space_group_name_H-M_alt 'P -1'
_atom_sites_solution_hydrogens geom
_atom_sites_solution_primary iterative
_atom_sites_solution_secondary difmap
_audit_creation_date 2015-05-21
_audit_creation_method
;
Olex2 1.2
(compiled 2015.01.26 svn.r3150 for OlexSys, GUI svn.r4998)
;
_cell_angle_alpha 81.9458(15)
_cell_angle_beta 89.9831(16)
_cell_angle_gamma 71.562(2)
_cell_formula_units_Z 2
_cell_length_a 13.1787(3)
_cell_length_b 13.8609(3)
_cell_length_c 22.2351(3)
_cell_measurement_reflns_used 22491
_cell_measurement_temperature 100.00(10)
_cell_measurement_theta_max 74.0730
_cell_measurement_theta_min 3.9560
_cell_volume 3810.96(14)
_computing_cell_refinement 'CrysAlisPro 1.171.38.30a (Agilent, 2015)'
_computing_data_collection 'CrysAlisPro 1.171.38.30a (Agilent, 2015)'
_computing_data_reduction 'CrysAlisPro 1.171.38.30a (Agilent, 2015)'
_computing_molecular_graphics 'Olex2 (Dolomanov et al., 2009)'
_computing_publication_material 'Olex2 (Dolomanov et al., 2009)'
_computing_structure_refinement 'XL (Sheldrick, 2008)'
_computing_structure_solution 'olex2.solve (Bourhis et al., 2015)'
_diffrn_ambient_environment N~2~
_diffrn_ambient_temperature 100.00(10)
_diffrn_detector 'CCD plate'
_diffrn_detector_area_resol_mean 10.3756
_diffrn_detector_type Atlas
_diffrn_measured_fraction_theta_full 0.996
_diffrn_measured_fraction_theta_max 0.983
_diffrn_measurement_details
;
List of Runs (angles in degrees, time in seconds):

  # Type    Start    End  Width  t~exp~   \w     \q     \k     \f   Frames
--------------------------------------------------------------------------
  1  \w    -68.00  35.00   1.00    4.00    --  -41.40  37.00  90.00  103
  2  \w    -96.00  -2.00   1.00    4.00    --  -41.40 125.00-120.00   94
  3  \w    -68.00  35.00   1.00    4.00    --  -41.40  37.00-180.00  103
  4  \w   -124.00 -79.00   1.00    4.00    --  -41.40 -99.00  60.00   45
  5  \w   -124.00 -79.00   1.00    4.00    --  -41.40 -99.00 120.00   45
  6  \w     23.00  99.00   1.00    4.00    --   41.40-125.00 -90.00   76
  7  \w     23.00  99.00   1.00    4.00    --   41.40-125.00  60.00   76
  8  \w     94.00 178.00   1.00   16.00    --  108.29 125.00 -60.00   84
  9  \w     78.00 178.00   1.00   16.00    --  108.29  30.00  90.00  100
 10  \w     78.00 178.00   1.00   16.00    --  108.29  61.00 -90.00  100
 11  \w     94.00 178.00   1.00   16.00    --  108.29 125.00 -90.00   84
 12  \w     24.00 109.00   1.00   16.00    --  108.29 -94.00 -30.00   85
 13  \w     34.00 139.00   1.00   16.00    --  108.29 -61.00   0.00  105
 14  \w     33.00 122.00   1.00   16.00    --  108.29-125.00-120.00   89
 15  \w     30.00 139.00   1.00   16.00    --  108.29 -30.00-180.00  109
 16  \w     34.00 136.00   1.00   16.00    --  108.29 -45.00 -60.00  102
 17  \w     30.00 142.00   1.00   16.00    --  108.29 -77.00-150.00  112
 18  \w     33.00 122.00   1.00   16.00    --  108.29-125.00 120.00   89
 19  \w     81.00 178.00   1.00   16.00    --  108.29  45.00   0.00   97
 20  \w   -120.00  -8.00   1.00    4.00    --  -41.40 -77.00   0.00  112
 21  \w   -120.00  -8.00   1.00    4.00    --  -41.40 -77.00-150.00  112
 22  \w   -115.00 -12.00   1.00    4.00    --  -41.40 -57.00 120.00  103
 23  \w   -115.00 -12.00   1.00    4.00    --  -41.40 -57.00-120.00  103
 24  \w   -115.00 -12.00   1.00    4.00    --  -41.40 -57.00   0.00  103
 25  \w     75.00 178.00   1.00   16.00    --  108.29  77.00-150.00  103
 26  \w     75.00 178.00   1.00   16.00    --  108.29  77.00  60.00  103
 27  \w     78.00 178.00   1.00   16.00    --  108.29  30.00-180.00  100
 28  \w     78.00 178.00   1.00   16.00    --  108.29  61.00-180.00  100
 29  \w     78.00 178.00   1.00   16.00    --  108.29  61.00  30.00  100
 30  \w     81.00 178.00   1.00   16.00    --  108.29  45.00 120.00   97
 31  \w     78.00 178.00   1.00   16.00    --  108.29  61.00-120.00  100
 32  \w     78.00 178.00   1.00   16.00    --  108.29  61.00   0.00  100
 33  \w     75.00 178.00   1.00   16.00    --  108.29  77.00 -60.00  103
;
_diffrn_measurement_device 'four-circle diffractometer'
_diffrn_measurement_device_type 'SuperNova, Dual, Cu at zero, Atlas'
_diffrn_measurement_method '\w scans'
_diffrn_orient_matrix_type 'CrysAlisPro convention (1999,Acta A55,543-557)'
_diffrn_orient_matrix_UB_11 0.1072410000
_diffrn_orient_matrix_UB_12 0.0126851000
_diffrn_orient_matrix_UB_13 -0.0206501000
_diffrn_orient_matrix_UB_21 -0.0209824000
_diffrn_orient_matrix_UB_22 -0.0260655000
_diffrn_orient_matrix_UB_23 -0.0629818000
_diffrn_orient_matrix_UB_31 -0.0572420000
_diffrn_orient_matrix_UB_32 0.1148548000
_diffrn_orient_matrix_UB_33 -0.0226761000
_diffrn_radiation_monochromator mirror
_diffrn_radiation_probe x-ray
_diffrn_radiation_type CuK\a
_diffrn_radiation_wavelength 1.54184
_diffrn_reflns_av_R_equivalents 0.0440
_diffrn_reflns_av_unetI/netI 0.0287
_diffrn_reflns_limit_h_max 16
_diffrn_reflns_limit_h_min -16
_diffrn_reflns_limit_k_max 17
_diffrn_reflns_limit_k_min -16
_diffrn_reflns_limit_l_max 27
_diffrn_reflns_limit_l_min -27
_diffrn_reflns_number 71885
_diffrn_reflns_theta_full 72.00
_diffrn_reflns_theta_max 74.22
_diffrn_reflns_theta_min 3.54
_diffrn_source 'micro-focus sealed X-ray tube'
_diffrn_source_type 'SuperNova (Cu) X-ray Source'
_exptl_absorpt_coefficient_mu 7.915
_exptl_absorpt_correction_T_max 0.737
_exptl_absorpt_correction_T_min 0.332
_exptl_absorpt_correction_type gaussian
_exptl_absorpt_process_details
;
CrysAlisPro 1.171.38.30a (Agilent, 2015)
Numerical absorption correction based on gaussian integration over
			a multifaceted crystal model
Empirical absorption correction using spherical harmonics,
 implemented in SCALE3 ABSPACK scaling algorithm.
;
_exptl_crystal_colour brown
_exptl_crystal_colour_primary brown
_exptl_crystal_density_diffrn 1.485
_exptl_crystal_density_method 'not measured'
_exptl_crystal_description prism
_exptl_crystal_F_000 1716
_exptl_crystal_size_max 0.233
_exptl_crystal_size_mid 0.149
_exptl_crystal_size_min 0.049
_refine_diff_density_max 1.838
_refine_diff_density_min -1.546
_refine_diff_density_rms 0.107
_refine_ls_extinction_method none
_refine_ls_goodness_of_fit_ref 1.099
_refine_ls_hydrogen_treatment constr
_refine_ls_matrix_type full
_refine_ls_number_parameters 843
_refine_ls_number_reflns 15266
_refine_ls_number_restraints 0
_refine_ls_restrained_S_all 1.099
_refine_ls_R_factor_all 0.0834
_refine_ls_R_factor_gt 0.0730
_refine_ls_shift/su_max 0.001
_refine_ls_shift/su_mean 0.000
_refine_ls_structure_factor_coef Fsqd
_refine_ls_weighting_details 'calc w=1/[\s^2^(Fo^2^)+(0.1245P)^2^+5.6095P] where P=(Fo^2^+2Fc^2^)/3'
_refine_ls_weighting_scheme calc
_refine_ls_wR_factor_gt 0.2090
_refine_ls_wR_factor_ref 0.2197
_reflns_number_gt 12514
_reflns_number_total 15266
_reflns_threshold_expression >2sigma(I)
_cod_data_source_file ic5b01380_si_002.cif
_cod_data_source_block complex5-O2
_cod_original_cell_volume 3810.93(13)
_cod_database_code 4346385
_chemical_oxdiff_formula 'Co2 C65 H72 N7 O6 Br2 Cl (C H2 Cl2)2 O2'
_reflns_odcompleteness_completeness 99.98
_reflns_odcompleteness_iscentric 1
_reflns_odcompleteness_theta 66.97
_olex2_refinement_description
;
1. Fixed Uiso
 At 1.2 times of:
  All C(H) groups, All C(H,H) groups
 At 1.5 times of:
  All C(H,H,H) groups
2.a Secondary CH2 refined with riding coordinates:
 C1S(H1SA,H1SB), C2S(H2SA,H2SB)
2.b Aromatic/amide H refined with riding coordinates:
 C4(H4), C6(H6), C7(H7), C18(H18), C19(H19), C21(H21), C26(H26), C28(H28),
 C29(H29), C40(H40), C41(H41), C43(H43), C45(H45), C46(H46), C48(H48), C51(H51),
  C53(H53), C54(H54), C55(H55), C56(H56), C58(H58), C61(H61), C63(H63), C64(H64)
2.c Idealised Me refined as rotating group:
 C9(H9A,H9B,H9C), C10(H10A,H10B,H10C), C11(H11A,H11B,H11C), C13(H13A,H13B,
 H13C), C14(H14A,H14B,H14C), C15(H15A,H15B,H15C), C22(H22A,H22B,H22C), C31(H31A,
 H31B,H31C), C32(H32A,H32B,H32C), C33(H33A,H33B,H33C), C35(H35A,H35B,H35C),
 C36(H36A,H36B,H36C), C37(H37A,H37B,H37C), C44(H44A,H44B,H44C)
;
_olex2_date_sample_data_collection 2015-05-20
_olex2_date_sample_submission 2015-05-19
_olex2_submission_special_instructions 'No special instructions were received'
_oxdiff_exptl_absorpt_empirical_details
;
Empirical correction (ABSPACK) includes:
- Absorption correction using spherical harmonics
- Frame scaling
;
_oxdiff_exptl_absorpt_empirical_full_max 1.378
_oxdiff_exptl_absorpt_empirical_full_min 0.715

loop_
_space_group_symop_id
_space_group_symop_operation_xyz
1 'x, y, z'
2 '-x, -y, -z'

loop_
_atom_site_label
_atom_site_type_symbol
_atom_site_fract_x
_atom_site_fract_y
_atom_site_fract_z
_atom_site_U_iso_or_equiv
_atom_site_adp_type
_atom_site_occupancy
_atom_site_calc_flag
_atom_site_refinement_flags_posn
Br1 Br 0.32871(6) 0.61497(5) 0.51319(4) 0.0815(3) Uani 1 d .
Br2 Br 0.69336(7) 0.06374(6) 0.45207(3) 0.0746(2) Uani 1 d .
Br3 Br 0.40626(5) -0.22556(5) 0.95115(3) 0.06010(18) Uani 1 d .
Br4 Br 0.86701(5) 0.01162(5) 0.99147(3) 0.06422(19) Uani 1 d .
Co1 Co 0.37382(7) 0.17073(6) 0.67973(3) 0.0466(2) Uani 1 d .
Co2 Co 0.42745(6) 0.22028(6) 0.81262(3) 0.04209(19) Uani 1 d .
O1 O 0.2569(3) 0.1841(3) 0.62773(17) 0.0543(9) Uani 1 d .
O2 O 0.3619(3) 0.2849(3) 0.87927(16) 0.0506(8) Uani 1 d .
O3 O 0.2725(3) 0.2113(3) 0.73772(16) 0.0572(9) Uani 1 d .
O4 O 0.2939(3) 0.2763(3) 0.77341(18) 0.0569(9) Uani 1 d .
N1 N 0.3901(3) 0.0341(3) 0.71460(18) 0.0462(9) Uani 1 d .
N2 N 0.4565(3) 0.3388(3) 0.77583(18) 0.0460(9) Uani 1 d .
N3 N 0.4950(3) 0.1582(3) 0.73836(18) 0.0459(9) Uani 1 d .
N5 N 0.3624(4) 0.3075(3) 0.63737(19) 0.0491(10) Uani 1 d .
N4 N 0.4697(4) 0.1269(3) 0.61262(18) 0.0481(9) Uani 1 d .
N7 N 0.4071(3) 0.0935(3) 0.85504(17) 0.0422(8) Uani 1 d .
N6 N 0.5648(3) 0.1660(3) 0.86318(17) 0.0405(8) Uani 1 d .
C1 C 0.2192(4) 0.0324(4) 0.6727(2) 0.0494(11) Uani 1 d .
C2 C 0.1927(4) 0.1279(4) 0.6339(2) 0.0500(11) Uani 1 d .
C3 C 0.0951(5) 0.1630(4) 0.5980(2) 0.0541(12) Uani 1 d .
C4 C 0.0327(5) 0.0989(5) 0.6019(3) 0.0582(13) Uani 1 d .
H4 H -0.0324 0.1221 0.5780 0.070 Uiso 1 calc R
C5 C 0.0571(5) 0.0034(5) 0.6380(2) 0.0550(12) Uani 1 d .
C6 C 0.1510(5) -0.0284(4) 0.6736(2) 0.0528(12) Uani 1 d .
H6 H 0.1702 -0.0927 0.6994 0.063 Uiso 1 calc R
C7 C 0.3175(4) -0.0106(4) 0.7087(2) 0.0495(11) Uani 1 d .
H7 H 0.3312 -0.0779 0.7304 0.059 Uiso 1 calc R
C8 C 0.0620(6) 0.2671(5) 0.5576(3) 0.0672(16) Uani 1 d .
C9 C 0.0517(6) 0.3538(5) 0.5968(4) 0.080(2) Uani 1 d .
H9A H -0.0056 0.3559 0.6252 0.120 Uiso 1 calc GR
H9B H 0.0347 0.4201 0.5702 0.120 Uiso 1 calc GR
H9C H 0.1195 0.3403 0.6197 0.120 Uiso 1 calc GR
C10 C 0.1452(7) 0.2689(6) 0.5086(3) 0.0767(19) Uani 1 d .
H10A H 0.2155 0.2563 0.5284 0.115 Uiso 1 calc GR
H10B H 0.1234 0.3362 0.4829 0.115 Uiso 1 calc GR
H10C H 0.1494 0.2153 0.4834 0.115 Uiso 1 calc GR
C11 C -0.0467(7) 0.2911(6) 0.5238(4) 0.083(2) Uani 1 d .
H11A H -0.0436 0.2370 0.4991 0.125 Uiso 1 calc GR
H11B H -0.0634 0.3574 0.4973 0.125 Uiso 1 calc GR
H11C H -0.1024 0.2943 0.5533 0.125 Uiso 1 calc GR
C12 C -0.0159(5) -0.0638(5) 0.6401(3) 0.0637(14) Uani 1 d .
C13 C -0.0769(6) -0.0563(7) 0.6994(3) 0.0770(19) Uani 1 d .
H13A H -0.0257 -0.0842 0.7344 0.116 Uiso 1 calc GR
H13B H -0.1268 -0.0959 0.7000 0.116 Uiso 1 calc GR
H13C H -0.1168 0.0158 0.7016 0.116 Uiso 1 calc GR
C14 C 0.0487(7) -0.1766(6) 0.6389(4) 0.080(2) Uani 1 d .
H14A H 0.0879 -0.1828 0.6014 0.121 Uiso 1 calc GR
H14B H 0.0000 -0.2176 0.6405 0.121 Uiso 1 calc GR
H14C H 0.0996 -0.2017 0.6741 0.121 Uiso 1 calc GR
C15 C -0.1015(7) -0.0286(6) 0.5876(3) 0.0786(19) Uani 1 d .
H15A H -0.1458 0.0427 0.5889 0.118 Uiso 1 calc GR
H15B H -0.1469 -0.0730 0.5916 0.118 Uiso 1 calc GR
H15C H -0.0665 -0.0330 0.5487 0.118 Uiso 1 calc GR
C16 C 0.4900(4) -0.0163(4) 0.7469(2) 0.0476(11) Uani 1 d .
C17 C 0.5498(4) 0.0497(4) 0.7539(2) 0.0469(11) Uani 1 d .
C18 C 0.6540(4) 0.0072(4) 0.7782(2) 0.0512(12) Uani 1 d .
H18 H 0.6975 0.0497 0.7809 0.061 Uiso 1 calc R
C19 C 0.6950(5) -0.0988(4) 0.7987(2) 0.0549(13) Uani 1 d .
H19 H 0.7665 -0.1274 0.8151 0.066 Uiso 1 calc R
C20 C 0.6337(5) -0.1626(4) 0.7955(2) 0.0542(13) Uani 1 d .
C21 C 0.5296(4) -0.1204(4) 0.7681(2) 0.0503(11) Uani 1 d .
H21 H 0.4870 -0.1633 0.7642 0.060 Uiso 1 calc R
C22 C 0.6779(6) -0.2768(5) 0.8191(3) 0.0687(16) Uani 1 d .
H22A H 0.7552 -0.2961 0.8278 0.103 Uiso 1 calc GR
H22B H 0.6642 -0.3159 0.7883 0.103 Uiso 1 calc GR
H22C H 0.6427 -0.2922 0.8564 0.103 Uiso 1 calc GR
C23 C 0.3281(4) 0.4576(4) 0.8305(2) 0.0448(10) Uani 1 d .
C24 C 0.3083(4) 0.3810(4) 0.8747(2) 0.0453(10) Uani 1 d .
C25 C 0.2253(4) 0.4147(4) 0.9157(2) 0.0451(10) Uani 1 d .
C26 C 0.1720(4) 0.5193(4) 0.9115(2) 0.0453(10) Uani 1 d .
H26 H 0.1172 0.5410 0.9390 0.054 Uiso 1 calc R
C27 C 0.1933(4) 0.5961(4) 0.8691(2) 0.0447(10) Uani 1 d .
C28 C 0.2714(4) 0.5627(4) 0.8298(2) 0.0466(10) Uani 1 d .
H28 H 0.2883 0.6119 0.8008 0.056 Uiso 1 calc R
C29 C 0.4070(4) 0.4312(4) 0.7862(2) 0.0479(11) Uani 1 d .
H29 H 0.4244 0.4859 0.7624 0.058 Uiso 1 calc R
C30 C 0.1955(5) 0.3351(4) 0.9607(3) 0.0548(13) Uani 1 d .
C31 C 0.1517(6) 0.2665(5) 0.9250(4) 0.0742(19) Uani 1 d .
H31A H 0.0822 0.3076 0.9050 0.111 Uiso 1 calc GR
H31B H 0.1432 0.2090 0.9533 0.111 Uiso 1 calc GR
H31C H 0.2022 0.2399 0.8943 0.111 Uiso 1 calc GR
C32 C 0.2945(6) 0.2690(5) 1.0021(3) 0.0699(18) Uani 1 d .
H32A H 0.3499 0.2301 0.9773 0.105 Uiso 1 calc GR
H32B H 0.2738 0.2212 1.0325 0.105 Uiso 1 calc GR
H32C H 0.3226 0.3139 1.0226 0.105 Uiso 1 calc GR
C33 C 0.1091(5) 0.3841(5) 1.0025(3) 0.0665(16) Uani 1 d .
H33A H 0.1343 0.4279 1.0258 0.100 Uiso 1 calc GR
H33B H 0.0933 0.3302 1.0306 0.100 Uiso 1 calc GR
H33C H 0.0441 0.4259 0.9782 0.100 Uiso 1 calc GR
C34 C 0.1254(4) 0.7096(4) 0.8671(3) 0.0487(11) Uani 1 d .
C35 C 0.0114(4) 0.7233(5) 0.8426(3) 0.0597(14) Uani 1 d .
H35A H 0.0143 0.7080 0.8008 0.090 Uiso 1 calc GR
H35B H -0.0341 0.7944 0.8432 0.090 Uiso 1 calc GR
H35C H -0.0183 0.6764 0.8683 0.090 Uiso 1 calc GR
C36 C 0.1735(5) 0.7806(4) 0.8259(3) 0.0557(13) Uani 1 d .
H36A H 0.2458 0.7720 0.8416 0.083 Uiso 1 calc GR
H36B H 0.1284 0.8522 0.8250 0.083 Uiso 1 calc GR
H36C H 0.1772 0.7628 0.7846 0.083 Uiso 1 calc GR
C37 C 0.1199(5) 0.7405(5) 0.9306(3) 0.0595(14) Uani 1 d .
H37A H 0.0921 0.6943 0.9583 0.089 Uiso 1 calc GR
H37B H 0.0722 0.8114 0.9290 0.089 Uiso 1 calc GR
H37C H 0.1917 0.7356 0.9453 0.089 Uiso 1 calc GR
C38 C 0.5369(4) 0.3174(4) 0.7319(2) 0.0469(11) Uani 1 d .
C39 C 0.5617(4) 0.2196(4) 0.7152(2) 0.0465(11) Uani 1 d .
C40 C 0.6428(5) 0.1897(4) 0.6749(2) 0.0533(12) Uani 1 d .
H40 H 0.6620 0.1229 0.6636 0.064 Uiso 1 calc R
C41 C 0.6958(5) 0.2587(5) 0.6513(2) 0.0621(15) Uani 1 d .
H41 H 0.7512 0.2378 0.6240 0.075 Uiso 1 calc R
C42 C 0.6694(5) 0.3569(5) 0.6668(3) 0.0590(14) Uani 1 d .
C43 C 0.5901(5) 0.3845(4) 0.7087(2) 0.0553(13) Uani 1 d .
H43 H 0.5728 0.4502 0.7214 0.066 Uiso 1 calc R
C44 C 0.7291(6) 0.4314(5) 0.6437(3) 0.076(2) Uani 1 d .
H44A H 0.6791 0.4934 0.6203 0.114 Uiso 1 calc GR
H44B H 0.7858 0.3987 0.6175 0.114 Uiso 1 calc GR
H44C H 0.7610 0.4501 0.6783 0.114 Uiso 1 calc GR
C45 C 0.3033(5) 0.3980(4) 0.6533(3) 0.0555(13) Uani 1 d .
H45 H 0.2678 0.3976 0.6905 0.067 Uiso 1 calc R
C46 C 0.2919(5) 0.4907(4) 0.6182(3) 0.0562(13) Uani 1 d .
H46 H 0.2507 0.5533 0.6311 0.067 Uiso 1 calc R
C47 C 0.3418(4) 0.4906(4) 0.5637(3) 0.0524(12) Uani 1 d .
C48 C 0.4016(4) 0.3986(4) 0.5456(3) 0.0527(12) Uani 1 d .
H48 H 0.4350 0.3979 0.5077 0.063 Uiso 1 calc R
C49 C 0.4118(4) 0.3077(4) 0.5836(2) 0.0496(11) Uani 1 d .
C50 C 0.4746(4) 0.2052(4) 0.5704(2) 0.0478(11) Uani 1 d .
C51 C 0.5384(5) 0.1892(4) 0.5210(2) 0.0523(12) Uani 1 d .
H51 H 0.5407 0.2452 0.4917 0.063 Uiso 1 calc R
C52 C 0.5989(5) 0.0892(5) 0.5156(2) 0.0573(13) Uani 1 d .
C53 C 0.5916(5) 0.0091(4) 0.5570(2) 0.0541(13) Uani 1 d .
H53 H 0.6320 -0.0598 0.5533 0.065 Uiso 1 calc R
C54 C 0.5241(5) 0.0307(4) 0.6042(2) 0.0538(13) Uani 1 d .
H54 H 0.5160 -0.0249 0.6319 0.065 Uiso 1 calc R
C55 C 0.3221(4) 0.0624(4) 0.8478(2) 0.0457(10) Uani 1 d .
H55 H 0.2635 0.1061 0.8219 0.055 Uiso 1 calc R
C56 C 0.3163(4) -0.0303(4) 0.8763(2) 0.0473(11) Uani 1 d .
H56 H 0.2550 -0.0506 0.8704 0.057 Uiso 1 calc R
C57 C 0.4025(4) -0.0933(4) 0.9141(2) 0.0466(10) Uani 1 d .
C58 C 0.4890(4) -0.0599(4) 0.9238(2) 0.0451(10) Uani 1 d .
H58 H 0.5474 -0.1011 0.9507 0.054 Uiso 1 calc R
C59 C 0.4888(4) 0.0343(4) 0.8939(2) 0.0394(9) Uani 1 d .
C60 C 0.5767(4) 0.0779(4) 0.8997(2) 0.0419(10) Uani 1 d .
C61 C 0.6654(4) 0.0290(4) 0.9391(2) 0.0465(10) Uani 1 d .
H61 H 0.6718 -0.0337 0.9647 0.056 Uiso 1 calc R
C62 C 0.7447(4) 0.0757(4) 0.9395(2) 0.0497(11) Uani 1 d .
C63 C 0.7338(4) 0.1656(4) 0.9025(3) 0.0523(12) Uani 1 d .
H63 H 0.7878 0.1977 0.9023 0.063 Uiso 1 calc R
C64 C 0.6418(4) 0.2092(4) 0.8651(2) 0.0477(11) Uani 1 d .
H64 H 0.6331 0.2727 0.8397 0.057 Uiso 1 calc R
Cl1 Cl 0.43572(15) 0.68689(13) 0.68070(11) 0.0808(5) Uani 1 d .
O5 O 0.3384(10) 0.6810(15) 0.6814(4) 0.247(9) Uani 1 d .
O6 O 0.4546(6) 0.7786(5) 0.6607(3) 0.1018(19) Uani 1 d .
O7 O 0.4892(9) 0.6462(7) 0.7314(3) 0.154(4) Uani 1 d .
O8 O 0.4743(8) 0.6246(8) 0.6340(4) 0.159(4) Uani 1 d .
Cl2 Cl 0.03173(19) 0.0873(2) 0.84335(11) 0.1026(7) Uani 1 d .
Cl3 Cl -0.1162(2) 0.2277(3) 0.75153(13) 0.1259(10) Uani 1 d .
C1S C 0.0225(8) 0.1709(8) 0.7690(4) 0.110(3) Uani 1 d .
H1SA H 0.0568 0.2241 0.7724 0.132 Uiso 1 calc R
H1SB H 0.0576 0.1297 0.7374 0.132 Uiso 1 calc R
Cl4 Cl 0.0486(2) 0.5537(2) 0.70424(12) 0.1141(9) Uani 1 d .
Cl5 Cl -0.0599(2) 0.4705(3) 0.8020(2) 0.1629(16) Uani 1 d .
C2S C 0.0633(6) 0.4650(7) 0.7712(5) 0.094(3) Uani 1 d .
H2SA H 0.0994 0.3947 0.7620 0.113 Uiso 1 calc R
H2SB H 0.1093 0.4797 0.8015 0.113 Uiso 1 calc R

loop_
_atom_site_aniso_label
_atom_site_aniso_U_11
_atom_site_aniso_U_22
_atom_site_aniso_U_33
_atom_site_aniso_U_23
_atom_site_aniso_U_13
_atom_site_aniso_U_12
Br1 0.0583(4) 0.0490(4) 0.1206(6) 0.0172(4) 0.0169(4) -0.0067(3)
Br2 0.1039(5) 0.0689(4) 0.0433(3) -0.0152(3) 0.0258(3) -0.0140(4)
Br3 0.0557(3) 0.0483(3) 0.0729(4) 0.0024(3) 0.0027(3) -0.0166(2)
Br4 0.0456(3) 0.0588(4) 0.0817(4) 0.0054(3) -0.0133(3) -0.0141(3)
Co1 0.0576(5) 0.0388(4) 0.0344(4) -0.0077(3) 0.0023(3) -0.0017(4)
Co2 0.0437(4) 0.0373(4) 0.0371(4) -0.0050(3) 0.0044(3) -0.0018(3)
O1 0.064(2) 0.046(2) 0.0449(18) -0.0010(15) -0.0033(16) -0.0084(17)
O2 0.057(2) 0.0374(18) 0.0442(17) -0.0032(14) 0.0128(15) 0.0018(15)
O3 0.062(2) 0.054(2) 0.0438(18) -0.0113(16) 0.0020(16) 0.0002(18)
O4 0.059(2) 0.048(2) 0.052(2) -0.0093(16) -0.0036(16) -0.0002(17)
N1 0.052(2) 0.040(2) 0.0368(19) -0.0064(16) 0.0031(16) -0.0004(18)
N2 0.051(2) 0.045(2) 0.0343(18) -0.0068(16) 0.0080(16) -0.0036(18)
N3 0.052(2) 0.040(2) 0.0404(19) -0.0091(16) 0.0059(16) -0.0059(17)
N5 0.057(2) 0.041(2) 0.040(2) -0.0084(17) -0.0051(17) -0.0030(18)
N4 0.059(2) 0.042(2) 0.0386(19) -0.0096(17) 0.0020(17) -0.0080(19)
N7 0.0395(19) 0.043(2) 0.0367(18) -0.0086(16) 0.0035(15) -0.0012(16)
N6 0.045(2) 0.036(2) 0.0373(18) -0.0076(15) 0.0083(15) -0.0065(16)
C1 0.056(3) 0.052(3) 0.034(2) -0.010(2) 0.0057(19) -0.007(2)
C2 0.060(3) 0.050(3) 0.036(2) -0.013(2) 0.005(2) -0.008(2)
C3 0.065(3) 0.048(3) 0.041(2) -0.011(2) -0.001(2) -0.005(2)
C4 0.057(3) 0.068(4) 0.047(3) -0.015(3) 0.000(2) -0.014(3)
C5 0.058(3) 0.061(3) 0.044(3) -0.014(2) 0.006(2) -0.013(3)
C6 0.065(3) 0.050(3) 0.040(2) -0.010(2) 0.012(2) -0.011(2)
C7 0.061(3) 0.045(3) 0.034(2) -0.0060(19) 0.008(2) -0.005(2)
C8 0.076(4) 0.056(3) 0.058(3) -0.002(3) -0.018(3) -0.009(3)
C9 0.078(4) 0.053(4) 0.097(5) -0.016(4) -0.022(4) -0.001(3)
C10 0.097(5) 0.068(4) 0.056(3) 0.017(3) -0.013(3) -0.025(4)
C11 0.089(5) 0.065(4) 0.084(5) 0.010(4) -0.028(4) -0.016(4)
C12 0.068(4) 0.065(4) 0.056(3) -0.009(3) 0.005(3) -0.018(3)
C13 0.076(4) 0.093(5) 0.063(4) -0.010(4) 0.017(3) -0.030(4)
C14 0.090(5) 0.065(4) 0.092(5) -0.022(4) 0.001(4) -0.029(4)
C15 0.087(5) 0.084(5) 0.065(4) -0.004(4) -0.009(3) -0.030(4)
C16 0.057(3) 0.044(3) 0.034(2) -0.0098(19) 0.0066(19) -0.003(2)
C17 0.053(3) 0.042(3) 0.039(2) -0.0096(19) 0.0060(19) -0.003(2)
C18 0.053(3) 0.050(3) 0.041(2) -0.010(2) 0.007(2) -0.002(2)
C19 0.053(3) 0.051(3) 0.047(3) -0.007(2) 0.005(2) 0.003(2)
C20 0.068(3) 0.041(3) 0.040(2) -0.006(2) 0.005(2) 0.001(2)
C21 0.057(3) 0.042(3) 0.043(2) -0.010(2) 0.005(2) -0.001(2)
C22 0.073(4) 0.043(3) 0.073(4) -0.011(3) 0.000(3) 0.006(3)
C23 0.047(2) 0.043(3) 0.038(2) -0.0046(19) 0.0056(18) -0.006(2)
C24 0.045(2) 0.042(3) 0.040(2) -0.0057(19) 0.0049(19) -0.003(2)
C25 0.039(2) 0.044(3) 0.045(2) -0.008(2) 0.0075(18) -0.0037(19)
C26 0.038(2) 0.043(3) 0.047(2) -0.009(2) 0.0063(18) -0.0015(19)
C27 0.040(2) 0.039(2) 0.050(3) -0.010(2) 0.0027(19) -0.0050(19)
C28 0.050(3) 0.040(3) 0.044(2) -0.007(2) 0.004(2) -0.007(2)
C29 0.051(3) 0.044(3) 0.041(2) -0.004(2) 0.008(2) -0.004(2)
C30 0.055(3) 0.040(3) 0.057(3) -0.003(2) 0.020(2) 0.001(2)
C31 0.069(4) 0.051(3) 0.099(5) -0.016(3) 0.028(4) -0.011(3)
C32 0.075(4) 0.054(3) 0.055(3) 0.009(3) 0.023(3) 0.009(3)
C33 0.066(4) 0.051(3) 0.070(4) -0.008(3) 0.030(3) -0.002(3)
C34 0.044(2) 0.040(3) 0.058(3) -0.010(2) 0.007(2) -0.006(2)
C35 0.046(3) 0.046(3) 0.077(4) -0.008(3) 0.004(3) -0.002(2)
C36 0.056(3) 0.039(3) 0.066(3) -0.007(2) 0.011(2) -0.007(2)
C37 0.057(3) 0.050(3) 0.073(4) -0.024(3) 0.015(3) -0.014(2)
C38 0.051(3) 0.046(3) 0.034(2) -0.0050(19) 0.0077(19) -0.001(2)
C39 0.055(3) 0.039(2) 0.038(2) -0.0056(19) 0.0062(19) -0.005(2)
C40 0.061(3) 0.049(3) 0.039(2) -0.008(2) 0.006(2) -0.002(2)
C41 0.080(4) 0.051(3) 0.042(3) -0.004(2) 0.024(3) -0.004(3)
C42 0.070(4) 0.051(3) 0.046(3) -0.003(2) 0.017(2) -0.006(3)
C43 0.069(3) 0.044(3) 0.043(2) -0.005(2) 0.019(2) -0.005(2)
C44 0.097(5) 0.058(4) 0.066(4) -0.009(3) 0.046(4) -0.015(3)
C45 0.063(3) 0.046(3) 0.046(3) -0.009(2) -0.005(2) -0.001(2)
C46 0.057(3) 0.041(3) 0.062(3) -0.009(2) -0.011(2) -0.004(2)
C47 0.042(2) 0.043(3) 0.064(3) 0.005(2) -0.004(2) -0.008(2)
C48 0.043(3) 0.050(3) 0.060(3) -0.004(2) 0.000(2) -0.010(2)
C49 0.048(3) 0.055(3) 0.042(2) -0.008(2) -0.004(2) -0.011(2)
C50 0.057(3) 0.048(3) 0.037(2) -0.009(2) -0.001(2) -0.013(2)
C51 0.064(3) 0.056(3) 0.037(2) -0.010(2) 0.003(2) -0.016(3)
C52 0.072(4) 0.060(3) 0.041(2) -0.021(2) 0.008(2) -0.016(3)
C53 0.074(4) 0.041(3) 0.038(2) -0.009(2) 0.003(2) -0.004(2)
C54 0.073(3) 0.044(3) 0.038(2) -0.012(2) 0.009(2) -0.007(2)
C55 0.040(2) 0.046(3) 0.045(2) -0.012(2) 0.0002(18) -0.0031(19)
C56 0.040(2) 0.049(3) 0.050(3) -0.012(2) 0.0041(19) -0.007(2)
C57 0.049(3) 0.038(2) 0.048(2) -0.002(2) 0.008(2) -0.010(2)
C58 0.040(2) 0.045(3) 0.043(2) -0.004(2) 0.0012(18) -0.0034(19)
C59 0.037(2) 0.038(2) 0.038(2) -0.0056(18) 0.0056(16) -0.0053(18)
C60 0.040(2) 0.042(2) 0.040(2) -0.0117(19) 0.0084(17) -0.0051(19)
C61 0.041(2) 0.044(3) 0.050(3) -0.006(2) 0.0065(19) -0.007(2)
C62 0.044(2) 0.046(3) 0.053(3) -0.003(2) 0.003(2) -0.007(2)
C63 0.049(3) 0.051(3) 0.055(3) -0.003(2) 0.004(2) -0.015(2)
C64 0.052(3) 0.039(3) 0.047(2) -0.004(2) 0.003(2) -0.009(2)
Cl1 0.0737(10) 0.0490(8) 0.1143(15) -0.0137(9) 0.0006(9) -0.0113(7)
O5 0.214(12) 0.53(3) 0.093(6) -0.008(10) 0.005(6) -0.263(16)
O6 0.144(6) 0.076(4) 0.086(4) -0.013(3) -0.004(4) -0.036(4)
O7 0.316(12) 0.180(7) 0.065(3) -0.059(4) 0.056(5) -0.199(9)
O8 0.153(8) 0.169(8) 0.136(7) -0.085(6) -0.006(6) -0.001(6)
Cl2 0.0916(14) 0.1009(16) 0.0911(13) 0.0085(12) -0.0067(11) -0.0063(12)
Cl3 0.1014(17) 0.144(2) 0.0967(16) 0.0108(15) -0.0047(13) -0.0010(16)
C1S 0.096(6) 0.114(7) 0.083(5) -0.027(5) -0.015(5) 0.023(5)
Cl4 0.1140(17) 0.0975(16) 0.0930(14) -0.0161(12) 0.0021(12) 0.0204(13)
Cl5 0.0760(15) 0.167(3) 0.229(4) 0.038(3) -0.020(2) -0.0440(18)
C2S 0.067(4) 0.073(5) 0.137(8) -0.021(5) -0.016(5) -0.013(4)

loop_
_atom_type_symbol
_atom_type_description
_atom_type_scat_dispersion_real
_atom_type_scat_dispersion_imag
_atom_type_scat_source
C C 0.0181 0.0091 'International Tables Vol C Tables 4.2.6.8 and 6.1.1.4'
H H 0.0000 0.0000 'International Tables Vol C Tables 4.2.6.8 and 6.1.1.4'
Br Br -0.6763 1.2805 'International Tables Vol C Tables 4.2.6.8 and 6.1.1.4'
Cl Cl 0.3639 0.7018 'International Tables Vol C Tables 4.2.6.8 and 6.1.1.4'
Co Co -2.3653 3.6143 'International Tables Vol C Tables 4.2.6.8 and 6.1.1.4'
N N 0.0311 0.0180 'International Tables Vol C Tables 4.2.6.8 and 6.1.1.4'
O O 0.0492 0.0322 'International Tables Vol C Tables 4.2.6.8 and 6.1.1.4'

loop_
_exptl_crystal_face_index_h
_exptl_crystal_face_index_k
_exptl_crystal_face_index_l
_exptl_crystal_face_perp_dist
0 0 -14 0.0441
0 0 14 0.0051
0 8 -1 0.1083
0 -8 1 0.0763
-8 -1 3 0.0731
8 1 3 0.0536

loop_
_geom_angle_atom_site_label_1
_geom_angle_atom_site_label_2
_geom_angle_atom_site_label_3
_geom_angle
O1 Co1 N1 95.13(18)
O1 Co1 N3 177.54(17)
O1 Co1 N5 83.60(18)
O1 Co1 N4 88.53(18)
O3 Co1 O1 85.72(18)
O3 Co1 N1 86.65(18)
O3 Co1 N3 91.83(17)
O3 Co1 N5 97.99(18)
O3 Co1 N4 174.19(19)
N1 Co1 N3 84.72(18)
N1 Co1 N5 175.07(17)
N1 Co1 N4 93.10(18)
N5 Co1 N3 96.76(18)
N5 Co1 N4 82.12(18)
N4 Co1 N3 93.93(18)
O2 Co2 N3 177.04(16)
O2 Co2 N7 86.73(16)
O2 Co2 N6 88.02(16)
O4 Co2 O2 85.67(17)
O4 Co2 N2 86.64(19)
O4 Co2 N3 92.61(17)
O4 Co2 N7 97.66(18)
O4 Co2 N6 173.69(16)
N2 Co2 O2 92.80(16)
N2 Co2 N3 84.69(17)
N2 Co2 N7 175.62(18)
N2 Co2 N6 94.08(18)
N7 Co2 N3 95.89(17)
N7 Co2 N6 81.55(16)
N6 Co2 N3 93.71(16)
C2 O1 Co1 126.4(3)
C24 O2 Co2 123.5(3)
O4 O3 Co1 114.2(3)
O3 O4 Co2 111.9(3)
C7 N1 Co1 123.5(4)
C7 N1 C16 123.2(5)
C16 N1 Co1 113.3(4)
C29 N2 Co2 124.8(4)
C29 N2 C38 122.3(5)
C38 N2 Co2 112.8(3)
Co1 N3 Co2 106.7(2)
C17 N3 Co1 105.7(3)
C17 N3 Co2 110.9(3)
C17 N3 C39 115.4(4)
C39 N3 Co1 112.8(3)
C39 N3 Co2 105.0(3)
C45 N5 Co1 126.4(4)
C45 N5 C49 118.7(5)
C49 N5 Co1 114.6(4)
C50 N4 Co1 114.1(3)
C54 N4 Co1 127.4(4)
C54 N4 C50 118.4(4)
C55 N7 Co2 125.9(3)
C55 N7 C59 119.2(4)
C59 N7 Co2 114.9(3)
C60 N6 Co2 114.4(3)
C60 N6 C64 118.1(4)
C64 N6 Co2 127.4(3)
C2 C1 C7 123.0(5)
C6 C1 C2 119.9(5)
C6 C1 C7 117.0(5)
O1 C2 C1 122.6(5)
O1 C2 C3 118.2(5)
C1 C2 C3 119.2(5)
C2 C3 C8 120.6(6)
C4 C3 C2 117.1(5)
C4 C3 C8 122.3(5)
C3 C4 H4 117.2
C3 C4 C5 125.7(6)
C5 C4 H4 117.2
C4 C5 C12 122.9(5)
C6 C5 C4 116.5(6)
C6 C5 C12 120.7(5)
C1 C6 H6 119.2
C5 C6 C1 121.7(5)
C5 C6 H6 119.2
N1 C7 C1 126.2(5)
N1 C7 H7 116.9
C1 C7 H7 116.9
C3 C8 C9 110.0(5)
C3 C8 C10 110.1(6)
C3 C8 C11 112.3(6)
C10 C8 C9 110.2(6)
C11 C8 C9 107.2(6)
C11 C8 C10 106.9(6)
C8 C9 H9A 109.5
C8 C9 H9B 109.5
C8 C9 H9C 109.5
H9A C9 H9B 109.5
H9A C9 H9C 109.5
H9B C9 H9C 109.5
C8 C10 H10A 109.5
C8 C10 H10B 109.5
C8 C10 H10C 109.5
H10A C10 H10B 109.5
H10A C10 H10C 109.5
H10B C10 H10C 109.5
C8 C11 H11A 109.5
C8 C11 H11B 109.5
C8 C11 H11C 109.5
H11A C11 H11B 109.5
H11A C11 H11C 109.5
H11B C11 H11C 109.5
C5 C12 C13 109.0(5)
C5 C12 C15 112.9(6)
C14 C12 C5 111.3(6)
C14 C12 C13 108.4(6)
C14 C12 C15 108.6(6)
C15 C12 C13 106.4(6)
C12 C13 H13A 109.5
C12 C13 H13B 109.5
C12 C13 H13C 109.5
H13A C13 H13B 109.5
H13A C13 H13C 109.5
H13B C13 H13C 109.5
C12 C14 H14A 109.5
C12 C14 H14B 109.5
C12 C14 H14C 109.5
H14A C14 H14B 109.5
H14A C14 H14C 109.5
H14B C14 H14C 109.5
C12 C15 H15A 109.5
C12 C15 H15B 109.5
C12 C15 H15C 109.5
H15A C15 H15B 109.5
H15A C15 H15C 109.5
H15B C15 H15C 109.5
C17 C16 N1 113.4(4)
C21 C16 N1 125.0(5)
C21 C16 C17 121.5(5)
C16 C17 N3 116.6(5)
C18 C17 N3 124.6(5)
C18 C17 C16 118.6(5)
C17 C18 H18 120.1
C17 C18 C19 119.7(6)
C19 C18 H18 120.1
C18 C19 H19 119.2
C20 C19 C18 121.6(5)
C20 C19 H19 119.2
C19 C20 C21 118.8(5)
C19 C20 C22 121.2(6)
C21 C20 C22 120.0(6)
C16 C21 C20 119.6(5)
C16 C21 H21 120.2
C20 C21 H21 120.2
C20 C22 H22A 109.5
C20 C22 H22B 109.5
C20 C22 H22C 109.5
H22A C22 H22B 109.5
H22A C22 H22C 109.5
H22B C22 H22C 109.5
C24 C23 C29 121.7(5)
C28 C23 C24 120.9(4)
C28 C23 C29 117.4(5)
O2 C24 C23 123.2(4)
O2 C24 C25 119.4(5)
C25 C24 C23 117.4(4)
C24 C25 C30 119.4(4)
C26 C25 C24 118.2(5)
C26 C25 C30 122.4(4)
C25 C26 H26 117.6
C25 C26 C27 124.8(4)
C27 C26 H26 117.6
C26 C27 C34 120.0(4)
C28 C27 C26 116.3(4)
C28 C27 C34 123.6(5)
C23 C28 H28 118.9
C27 C28 C23 122.3(5)
C27 C28 H28 118.9
N2 C29 C23 125.1(5)
N2 C29 H29 117.4
C23 C29 H29 117.4
C25 C30 C31 109.4(5)
C25 C30 C32 109.9(5)
C32 C30 C31 110.9(5)
C33 C30 C25 112.5(4)
C33 C30 C31 107.4(5)
C33 C30 C32 106.6(5)
C30 C31 H31A 109.5
C30 C31 H31B 109.5
C30 C31 H31C 109.5
H31A C31 H31B 109.5
H31A C31 H31C 109.5
H31B C31 H31C 109.5
C30 C32 H32A 109.5
C30 C32 H32B 109.5
C30 C32 H32C 109.5
H32A C32 H32B 109.5
H32A C32 H32C 109.5
H32B C32 H32C 109.5
C30 C33 H33A 109.5
C30 C33 H33B 109.5
C30 C33 H33C 109.5
H33A C33 H33B 109.5
H33A C33 H33C 109.5
H33B C33 H33C 109.5
C27 C34 C35 108.3(4)
C36 C34 C27 111.0(4)
C36 C34 C35 109.6(5)
C37 C34 C27 110.7(5)
C37 C34 C35 109.4(5)
C37 C34 C36 107.8(5)
C34 C35 H35A 109.5
C34 C35 H35B 109.5
C34 C35 H35C 109.5
H35A C35 H35B 109.5
H35A C35 H35C 109.5
H35B C35 H35C 109.5
C34 C36 H36A 109.5
C34 C36 H36B 109.5
C34 C36 H36C 109.5
H36A C36 H36B 109.5
H36A C36 H36C 109.5
H36B C36 H36C 109.5
C34 C37 H37A 109.5
C34 C37 H37B 109.5
C34 C37 H37C 109.5
H37A C37 H37B 109.5
H37A C37 H37C 109.5
H37B C37 H37C 109.5
C39 C38 N2 114.5(5)
C43 C38 N2 124.3(5)
C43 C38 C39 121.1(4)
C38 C39 N3 116.7(4)
C40 C39 N3 124.4(5)
C40 C39 C38 118.8(5)
C39 C40 H40 120.2
C39 C40 C41 119.5(5)
C41 C40 H40 120.2
C40 C41 H41 119.2
C42 C41 C40 121.7(5)
C42 C41 H41 119.2
C41 C42 C43 118.0(6)
C41 C42 C44 122.4(5)
C43 C42 C44 119.4(5)
C38 C43 C42 120.8(5)
C38 C43 H43 119.6
C42 C43 H43 119.6
C42 C44 H44A 109.5
C42 C44 H44B 109.5
C42 C44 H44C 109.5
H44A C44 H44B 109.5
H44A C44 H44C 109.5
H44B C44 H44C 109.5
N5 C45 H45 118.6
N5 C45 C46 122.9(5)
C46 C45 H45 118.6
C45 C46 H46 120.9
C45 C46 C47 118.3(5)
C47 C46 H46 120.9
C46 C47 Br1 120.4(4)
C46 C47 C48 120.1(5)
C48 C47 Br1 119.5(4)
C47 C48 H48 120.6
C49 C48 C47 118.8(5)
C49 C48 H48 120.6
N5 C49 C48 121.2(5)
N5 C49 C50 114.5(5)
C48 C49 C50 124.3(5)
N4 C50 C49 114.2(4)
N4 C50 C51 122.1(5)
C51 C50 C49 123.6(5)
C50 C51 H51 120.9
C50 C51 C52 118.2(5)
C52 C51 H51 120.9
C51 C52 Br2 119.9(5)
C53 C52 Br2 119.9(4)
C53 C52 C51 120.2(5)
C52 C53 H53 120.8
C52 C53 C54 118.4(5)
C54 C53 H53 120.8
N4 C54 C53 122.6(5)
N4 C54 H54 118.7
C53 C54 H54 118.7
N7 C55 H55 118.7
N7 C55 C56 122.7(5)
C56 C55 H55 118.7
C55 C56 H56 121.0
C55 C56 C57 118.0(5)
C57 C56 H56 121.0
C56 C57 Br3 121.3(4)
C56 C57 C58 119.7(5)
C58 C57 Br3 119.0(4)
C57 C58 H58 120.6
C59 C58 C57 118.8(5)
C59 C58 H58 120.6
N7 C59 C58 121.4(4)
N7 C59 C60 114.5(4)
C58 C59 C60 124.1(4)
N6 C60 C59 114.6(4)
N6 C60 C61 123.2(5)
C61 C60 C59 122.3(5)
C60 C61 H61 121.4
C60 C61 C62 117.2(5)
C62 C61 H61 121.4
C61 C62 Br4 118.8(4)
C63 C62 Br4 120.8(4)
C63 C62 C61 120.4(5)
C62 C63 H63 120.9
C62 C63 C64 118.2(5)
C64 C63 H63 120.9
N6 C64 C63 122.9(5)
N6 C64 H64 118.6
C63 C64 H64 118.6
O5 Cl1 O6 121.3(9)
O5 Cl1 O8 97.7(8)
O6 Cl1 O8 104.7(6)
O7 Cl1 O5 112.4(6)
O7 Cl1 O6 108.6(4)
O7 Cl1 O8 111.0(6)
Cl2 C1S H1SA 110.8
Cl2 C1S H1SB 110.8
Cl3 C1S Cl2 104.7(6)
Cl3 C1S H1SA 110.8
Cl3 C1S H1SB 110.8
H1SA C1S H1SB 108.9
Cl4 C2S H2SA 109.2
Cl4 C2S H2SB 109.2
Cl5 C2S Cl4 111.9(5)
Cl5 C2S H2SA 109.2
Cl5 C2S H2SB 109.2
H2SA C2S H2SB 107.9

loop_
_geom_bond_atom_site_label_1
_geom_bond_atom_site_label_2
_geom_bond_distance
Br1 C47 1.879(5)
Br2 C52 1.878(5)
Br3 C57 1.888(5)
Br4 C62 1.879(5)
Co1 O1 1.873(4)
Co1 O3 1.868(4)
Co1 N1 1.888(4)
Co1 N3 2.011(4)
Co1 N5 1.955(5)
Co1 N4 1.990(4)
Co2 O2 1.904(3)
Co2 O4 1.846(4)
Co2 N2 1.881(4)
Co2 N3 2.042(4)
Co2 N7 1.971(4)
Co2 N6 2.002(4)
O1 C2 1.314(7)
O2 C24 1.285(6)
O3 O4 1.372(6)
N1 C7 1.310(7)
N1 C16 1.420(7)
N2 C29 1.294(7)
N2 C38 1.430(6)
N3 C17 1.439(7)
N3 C39 1.454(7)
N5 C45 1.346(7)
N5 C49 1.361(7)
N4 C50 1.350(7)
N4 C54 1.339(7)
N7 C55 1.339(7)
N7 C59 1.349(6)
N6 C60 1.333(6)
N6 C64 1.335(7)
C1 C2 1.417(8)
C1 C6 1.411(8)
C1 C7 1.432(8)
C2 C3 1.423(8)
C3 C4 1.383(9)
C3 C8 1.522(9)
C4 H4 0.9500
C4 C5 1.389(9)
C5 C6 1.383(8)
C5 C12 1.533(9)
C6 H6 0.9500
C7 H7 0.9500
C8 C9 1.554(9)
C8 C10 1.550(11)
C8 C11 1.534(10)
C9 H9A 0.9800
C9 H9B 0.9800
C9 H9C 0.9800
C10 H10A 0.9800
C10 H10B 0.9800
C10 H10C 0.9800
C11 H11A 0.9800
C11 H11B 0.9800
C11 H11C 0.9800
C12 C13 1.544(9)
C12 C14 1.530(10)
C12 C15 1.539(9)
C13 H13A 0.9800
C13 H13B 0.9800
C13 H13C 0.9800
C14 H14A 0.9800
C14 H14B 0.9800
C14 H14C 0.9800
C15 H15A 0.9800
C15 H15B 0.9800
C15 H15C 0.9800
C16 C17 1.406(8)
C16 C21 1.382(7)
C17 C18 1.387(8)
C18 H18 0.9500
C18 C19 1.404(8)
C19 H19 0.9500
C19 C20 1.381(9)
C20 C21 1.410(8)
C20 C22 1.518(8)
C21 H21 0.9500
C22 H22A 0.9800
C22 H22B 0.9800
C22 H22C 0.9800
C23 C24 1.430(7)
C23 C28 1.409(7)
C23 C29 1.431(7)
C24 C25 1.428(6)
C25 C26 1.385(7)
C25 C30 1.529(7)
C26 H26 0.9500
C26 C27 1.418(7)
C27 C28 1.360(7)
C27 C34 1.539(7)
C28 H28 0.9500
C29 H29 0.9500
C30 C31 1.556(10)
C30 C32 1.548(9)
C30 C33 1.520(7)
C31 H31A 0.9800
C31 H31B 0.9800
C31 H31C 0.9800
C32 H32A 0.9800
C32 H32B 0.9800
C32 H32C 0.9800
C33 H33A 0.9800
C33 H33B 0.9800
C33 H33C 0.9800
C34 C35 1.543(8)
C34 C36 1.534(8)
C34 C37 1.526(8)
C35 H35A 0.9800
C35 H35B 0.9800
C35 H35C 0.9800
C36 H36A 0.9800
C36 H36B 0.9800
C36 H36C 0.9800
C37 H37A 0.9800
C37 H37B 0.9800
C37 H37C 0.9800
C38 C39 1.394(7)
C38 C43 1.378(8)
C39 C40 1.392(7)
C40 H40 0.9500
C40 C41 1.401(9)
C41 H41 0.9500
C41 C42 1.386(8)
C42 C43 1.398(7)
C42 C44 1.522(9)
C43 H43 0.9500
C44 H44A 0.9800
C44 H44B 0.9800
C44 H44C 0.9800
C45 H45 0.9500
C45 C46 1.372(8)
C46 H46 0.9500
C46 C47 1.379(9)
C47 C48 1.384(8)
C48 H48 0.9500
C48 C49 1.384(8)
C49 C50 1.471(7)
C50 C51 1.382(7)
C51 H51 0.9500
C51 C52 1.385(8)
C52 C53 1.369(8)
C53 H53 0.9500
C53 C54 1.379(7)
C54 H54 0.9500
C55 H55 0.9500
C55 C56 1.377(8)
C56 H56 0.9500
C56 C57 1.387(7)
C57 C58 1.387(7)
C58 H58 0.9500
C58 C59 1.379(7)
C59 C60 1.481(7)
C60 C61 1.387(7)
C61 H61 0.9500
C61 C62 1.393(8)
C62 C63 1.360(8)
C63 H63 0.9500
C63 C64 1.387(8)
C64 H64 0.9500
Cl1 O5 1.310(10)
Cl1 O6 1.385(6)
Cl1 O7 1.286(9)
Cl1 O8 1.433(8)
Cl2 C1S 1.861(11)
Cl3 C1S 1.765(10)
C1S H1SA 0.9900
C1S H1SB 0.9900
Cl4 C2S 1.762(10)
Cl5 C2S 1.745(10)
C2S H2SA 0.9900
C2S H2SB 0.9900

loop_
_geom_torsion_atom_site_label_1
_geom_torsion_atom_site_label_2
_geom_torsion_atom_site_label_3
_geom_torsion_atom_site_label_4
_geom_torsion
Br1 C47 C48 C49 179.1(4)
Br2 C52 C53 C54 177.9(5)
Br3 C57 C58 C59 176.2(3)
Br4 C62 C63 C64 180.0(4)
Co1 O1 C2 C1 -16.2(7)
Co1 O1 C2 C3 166.4(3)
Co1 O3 O4 Co2 -56.3(4)
Co1 N1 C7 C1 4.3(7)
Co1 N1 C16 C17 8.7(5)
Co1 N1 C16 C21 -168.8(4)
Co1 N3 C17 C16 -23.7(5)
Co1 N3 C17 C18 160.1(4)
Co1 N3 C39 C38 94.5(5)
Co1 N3 C39 C40 -81.2(6)
Co1 N5 C45 C46 -174.0(4)
Co1 N5 C49 C48 173.4(4)
Co1 N5 C49 C50 -6.3(6)
Co1 N4 C50 C49 2.5(6)
Co1 N4 C50 C51 179.0(4)
Co1 N4 C54 C53 -177.7(4)
Co2 O2 C24 C23 -28.3(7)
Co2 O2 C24 C25 152.3(4)
Co2 N2 C29 C23 5.1(8)
Co2 N2 C38 C39 13.0(6)
Co2 N2 C38 C43 -164.6(5)
Co2 N3 C17 C16 91.7(4)
Co2 N3 C17 C18 -84.6(5)
Co2 N3 C39 C38 -21.4(5)
Co2 N3 C39 C40 162.9(4)
Co2 N7 C55 C56 176.0(4)
Co2 N7 C59 C58 -175.8(3)
Co2 N7 C59 C60 2.8(5)
Co2 N6 C60 C59 2.8(5)
Co2 N6 C60 C61 -178.8(4)
Co2 N6 C64 C63 179.2(4)
O1 Co1 O3 O4 -140.8(3)
O1 Co1 N1 C7 -14.1(4)
O1 Co1 N1 C16 164.8(3)
O1 Co1 N3 Co2 -10(4)
O1 Co1 N3 C17 109(4)
O1 Co1 N3 C39 -124(4)
O1 Co1 N5 C45 89.8(5)
O1 Co1 N5 C49 -83.4(4)
O1 Co1 N4 C50 79.1(4)
O1 Co1 N4 C54 -97.9(5)
O1 C2 C3 C4 175.4(5)
O1 C2 C3 C8 -5.0(7)
O2 Co2 O4 O3 -143.1(3)
O2 Co2 N2 C29 -21.5(5)
O2 Co2 N2 C38 161.5(3)
O2 Co2 N3 Co1 -66(4)
O2 Co2 N3 C17 179(100)
O2 Co2 N3 C39 54(4)
O2 Co2 N7 C55 91.4(4)
O2 Co2 N7 C59 -89.5(3)
O2 Co2 N6 C60 85.9(3)
O2 Co2 N6 C64 -92.2(4)
O2 C24 C25 C26 177.2(5)
O2 C24 C25 C30 -5.0(8)
O3 Co1 O1 C2 -65.8(4)
O3 Co1 N1 C7 71.3(4)
O3 Co1 N1 C16 -109.8(3)
O3 Co1 N3 Co2 -9.7(2)
O3 Co1 N3 C17 108.5(3)
O3 Co1 N3 C39 -124.5(3)
O3 Co1 N5 C45 5.1(5)
O3 Co1 N5 C49 -168.1(4)
O3 Co1 N4 C50 86.8(19)
O3 Co1 N4 C54 -90.2(19)
O4 Co2 O2 C24 -53.3(4)
O4 Co2 N2 C29 64.0(4)
O4 Co2 N2 C38 -113.0(4)
O4 Co2 N3 Co1 -11.4(2)
O4 Co2 N3 C17 -126.1(4)
O4 Co2 N3 C39 108.6(3)
O4 Co2 N7 C55 6.3(4)
O4 Co2 N7 C59 -174.7(3)
O4 Co2 N6 C60 82.2(17)
O4 Co2 N6 C64 -95.9(17)
N1 Co1 O1 C2 20.4(4)
N1 Co1 O3 O4 123.8(3)
N1 Co1 N3 Co2 -96.2(2)
N1 Co1 N3 C17 22.0(3)
N1 Co1 N3 C39 149.0(3)
N1 Co1 N5 C45 165(2)
N1 Co1 N5 C49 -8(2)
N1 Co1 N4 C50 174.2(4)
N1 Co1 N4 C54 -2.9(5)
N1 C16 C17 N3 11.2(6)
N1 C16 C17 C18 -172.3(4)
N1 C16 C21 C20 175.1(4)
N2 Co2 O2 C24 33.1(4)
N2 Co2 O4 O3 123.8(3)
N2 Co2 N3 Co1 -97.8(2)
N2 Co2 N3 C17 147.5(4)
N2 Co2 N3 C39 22.2(3)
N2 Co2 N7 C55 175(2)
N2 Co2 N7 C59 -6(2)
N2 Co2 N6 C60 178.5(3)
N2 Co2 N6 C64 0.4(4)
N2 C38 C39 N3 7.2(7)
N2 C38 C39 C40 -176.9(5)
N2 C38 C43 C42 178.7(5)
N3 Co1 O1 C2 -66(4)
N3 Co1 O3 O4 39.2(3)
N3 Co1 N1 C7 163.5(4)
N3 Co1 N1 C16 -17.7(3)
N3 Co1 N5 C45 -87.7(5)
N3 Co1 N5 C49 99.1(4)
N3 Co1 N4 C50 -100.9(4)
N3 Co1 N4 C54 82.1(5)
N3 Co2 O2 C24 1(4)
N3 Co2 O4 O3 39.3(3)
N3 Co2 N2 C29 157.0(5)
N3 Co2 N2 C38 -20.0(3)
N3 Co2 N7 C55 -87.2(4)
N3 Co2 N7 C59 91.9(3)
N3 Co2 N6 C60 -96.5(3)
N3 Co2 N6 C64 85.4(4)
N3 C17 C18 C19 172.1(4)
N3 C39 C40 C41 174.3(5)
N5 Co1 O1 C2 -164.4(4)
N5 Co1 O3 O4 -57.9(3)
N5 Co1 N1 C7 -89(2)
N5 Co1 N1 C16 90(2)
N5 Co1 N3 Co2 88.6(2)
N5 Co1 N3 C17 -153.2(3)
N5 Co1 N3 C39 -26.2(3)
N5 Co1 N4 C50 -4.6(4)
N5 Co1 N4 C54 178.3(5)
N5 C45 C46 C47 1.2(9)
N5 C49 C50 N4 2.5(7)
N5 C49 C50 C51 -174.0(5)
N4 Co1 O1 C2 113.4(4)
N4 Co1 O3 O4 -148.5(17)
N4 Co1 N1 C7 -102.8(4)
N4 Co1 N1 C16 76.0(3)
N4 Co1 N3 Co2 171.1(2)
N4 Co1 N3 C17 -70.7(3)
N4 Co1 N3 C39 56.3(3)
N4 Co1 N5 C45 179.2(5)
N4 Co1 N5 C49 6.0(4)
N4 C50 C51 C52 -0.2(8)
N7 Co2 O2 C24 -151.3(4)
N7 Co2 O4 O3 -57.0(3)
N7 Co2 N2 C29 -105(2)
N7 Co2 N2 C38 78(2)
N7 Co2 N3 Co1 86.6(2)
N7 Co2 N3 C17 -28.2(4)
N7 Co2 N3 C39 -153.4(3)
N7 Co2 N6 C60 -1.1(3)
N7 Co2 N6 C64 -179.2(4)
N7 C55 C56 C57 0.1(7)
N7 C59 C60 N6 -3.7(6)
N7 C59 C60 C61 177.9(4)
N6 Co2 O2 C24 127.1(4)
N6 Co2 O4 O3 -139.4(15)
N6 Co2 N2 C29 -109.7(4)
N6 Co2 N2 C38 73.3(4)
N6 Co2 N3 Co1 168.43(19)
N6 Co2 N3 C17 53.7(4)
N6 Co2 N3 C39 -71.6(3)
N6 Co2 N7 C55 179.9(4)
N6 Co2 N7 C59 -1.0(3)
N6 C60 C61 C62 -0.1(7)
C1 C2 C3 C4 -2.0(7)
C1 C2 C3 C8 177.6(5)
C2 C1 C6 C5 -1.0(7)
C2 C1 C7 N1 5.9(8)
C2 C3 C4 C5 0.1(8)
C2 C3 C8 C9 -59.5(8)
C2 C3 C8 C10 62.1(7)
C2 C3 C8 C11 -178.8(6)
C3 C4 C5 C6 1.4(8)
C3 C4 C5 C12 -179.9(5)
C4 C3 C8 C9 120.1(6)
C4 C3 C8 C10 -118.3(6)
C4 C3 C8 C11 0.8(9)
C4 C5 C6 C1 -0.9(7)
C4 C5 C12 C13 -103.5(7)
C4 C5 C12 C14 137.0(6)
C4 C5 C12 C15 14.6(8)
C6 C1 C2 O1 -174.8(4)
C6 C1 C2 C3 2.5(7)
C6 C1 C7 N1 -178.8(5)
C6 C5 C12 C13 75.2(7)
C6 C5 C12 C14 -44.3(8)
C6 C5 C12 C15 -166.8(6)
C7 N1 C16 C17 -172.5(4)
C7 N1 C16 C21 10.1(7)
C7 C1 C2 O1 0.3(7)
C7 C1 C2 C3 177.6(4)
C7 C1 C6 C5 -176.4(5)
C8 C3 C4 C5 -179.5(6)
C12 C5 C6 C1 -179.7(5)
C16 N1 C7 C1 -174.5(4)
C16 C17 C18 C19 -4.1(7)
C17 N3 C39 C38 -143.8(5)
C17 N3 C39 C40 40.5(7)
C17 C16 C21 C20 -2.2(7)
C17 C18 C19 C20 -0.2(8)
C18 C19 C20 C21 3.3(8)
C18 C19 C20 C22 -178.6(5)
C19 C20 C21 C16 -2.1(7)
C21 C16 C17 N3 -171.2(4)
C21 C16 C17 C18 5.3(7)
C22 C20 C21 C16 179.8(5)
C23 C24 C25 C26 -2.2(7)
C23 C24 C25 C30 175.6(5)
C24 C23 C28 C27 -2.3(8)
C24 C23 C29 N2 9.8(8)
C24 C25 C26 C27 0.4(8)
C24 C25 C30 C31 -63.1(6)
C24 C25 C30 C32 58.9(7)
C24 C25 C30 C33 177.6(5)
C25 C26 C27 C28 0.6(8)
C25 C26 C27 C34 177.5(5)
C26 C25 C30 C31 114.6(6)
C26 C25 C30 C32 -123.4(5)
C26 C25 C30 C33 -4.7(8)
C26 C27 C28 C23 0.3(8)
C26 C27 C34 C35 -69.1(6)
C26 C27 C34 C36 170.5(5)
C26 C27 C34 C37 50.8(6)
C28 C23 C24 O2 -176.2(5)
C28 C23 C24 C25 3.2(7)
C28 C23 C29 N2 -171.1(5)
C28 C27 C34 C35 107.5(6)
C28 C27 C34 C36 -12.9(7)
C28 C27 C34 C37 -132.6(5)
C29 N2 C38 C39 -164.1(5)
C29 N2 C38 C43 18.3(8)
C29 C23 C24 O2 2.8(8)
C29 C23 C24 C25 -177.8(5)
C29 C23 C28 C27 178.7(5)
C30 C25 C26 C27 -177.4(5)
C34 C27 C28 C23 -176.4(5)
C38 N2 C29 C23 -178.2(5)
C38 C39 C40 C41 -1.3(8)
C39 N3 C17 C16 -149.1(4)
C39 N3 C17 C18 34.6(7)
C39 C38 C43 C42 1.2(9)
C39 C40 C41 C42 -0.2(9)
C40 C41 C42 C43 2.2(10)
C40 C41 C42 C44 177.4(6)
C41 C42 C43 C38 -2.7(9)
C43 C38 C39 N3 -175.1(5)
C43 C38 C39 C40 0.8(8)
C44 C42 C43 C38 -178.0(6)
C45 N5 C49 C48 -0.4(8)
C45 N5 C49 C50 179.9(5)
C45 C46 C47 Br1 179.6(4)
C45 C46 C47 C48 -0.1(8)
C46 C47 C48 C49 -1.3(8)
C47 C48 C49 N5 1.5(8)
C47 C48 C49 C50 -178.8(5)
C48 C49 C50 N4 -177.3(5)
C48 C49 C50 C51 6.2(8)
C49 N5 C45 C46 -1.0(8)
C49 C50 C51 C52 176.0(5)
C50 N4 C54 C53 5.4(8)
C50 C51 C52 Br2 -176.2(4)
C50 C51 C52 C53 2.5(9)
C51 C52 C53 C54 -0.8(9)
C52 C53 C54 N4 -3.2(9)
C54 N4 C50 C49 179.8(5)
C54 N4 C50 C51 -3.6(8)
C55 N7 C59 C58 3.3(6)
C55 N7 C59 C60 -178.1(4)
C55 C56 C57 Br3 -175.9(4)
C55 C56 C57 C58 2.6(7)
C56 C57 C58 C59 -2.3(7)
C57 C58 C59 N7 -0.7(7)
C57 C58 C59 C60 -179.1(4)
C58 C59 C60 N6 174.8(4)
C58 C59 C60 C61 -3.6(7)
C59 N7 C55 C56 -3.0(7)
C59 C60 C61 C62 178.1(4)
C60 N6 C64 C63 1.2(7)
C60 C61 C62 Br4 -179.4(4)
C60 C61 C62 C63 0.1(8)
C61 C62 C63 C64 0.5(8)
C62 C63 C64 N6 -1.1(8)
C64 N6 C60 C59 -178.9(4)
C64 N6 C60 C61 -0.5(7)

loop_
_exptl_oxdiff_crystal_face_indexfrac_h
_exptl_oxdiff_crystal_face_indexfrac_k
_exptl_oxdiff_crystal_face_indexfrac_l
_exptl_oxdiff_crystal_face_x
_exptl_oxdiff_crystal_face_y
_exptl_oxdiff_crystal_face_z
-0.0034 -0.0011 -14.0003 0.2887 0.8819 0.3175
0.0034 0.0011 14.0003 -0.2887 -0.8819 -0.3175
-0.0025 8.0000 -1.0102 0.1221 -0.1448 0.9419
0.0025 -8.0000 1.0102 -0.1221 0.1448 -0.9419
-7.9998 -0.9981 2.9929 -0.9324 0.0054 0.2754
8.0013 0.9986 3.0072 0.8086 -0.3833 -0.4115

loop_
_smtbx_masks_void_nr
_smtbx_masks_void_average_x
_smtbx_masks_void_average_y
_smtbx_masks_void_average_z
_smtbx_masks_void_volume
_smtbx_masks_void_count_electrons
1 -0.500 0.500 1.000 517.2 114.3
2 0.139 0.080 0.131 16.5 0.0
3 0.861 0.920 0.869 16.5 0.0
